data_4509833
loop_
_publ_author_name
'Barber, David M.'
'Duri\<s, Andrej'
'Thompson, Amber L.'
'Sanganee, Hitesh J.'
'Dixon, Darren J.'

_publ_section_title
;
 One-Pot Asymmetric Nitro-Mannich/Hydroamination Cascades for the
 Synthesis of Pyrrolidine Derivatives: Combining Organocatalysis and Gold
 Catalysis.
;
_journal_issue 2
_journal_name_full 'ACS catalysis'
_journal_page_first 634
_journal_page_last 638
_journal_paper_doi 10.1021/cs401008v
_journal_volume 4
_journal_year 2014
_chemical_absolute_configuration ad
_chemical_formula_moiety 'C22 H24 N2 O6'
_chemical_formula_sum 'C22 H24 N2 O6'
_chemical_formula_weight 412.44
_chemical_melting_point ?
_space_group_IT_number 170
_symmetry_cell_setting hexagonal
_symmetry_space_group_name_Hall 'P 65'
_symmetry_space_group_name_H-M 'P 65'
_atom_sites_solution_hydrogens difmap
_atom_sites_solution_primary direct
_audit_creation_date 13-06-21
_audit_creation_method CRYSTALS_ver_14.40
_cell_angle_alpha 90
_cell_angle_beta 90
_cell_angle_gamma 120
_cell_formula_units_Z 6
_cell_length_a 9.82410(10)
_cell_length_b 9.82410(10)
_cell_length_c 37.0024(7)
_cell_measurement_reflns_used 20831
_cell_measurement_temperature 150
_cell_measurement_theta_max 76
_cell_measurement_theta_min 4
_cell_volume 3092.76(7)
_computing_cell_refinement 'CrysAlis, (Oxford Diffraction, 2002)'
_computing_data_collection 'SuperNova, (Oxford Diffraction, 2010)'
_computing_data_reduction 'CrysAlis, (Oxford Diffraction, 2002)'
_computing_molecular_graphics 'CAMERON (Watkin et al., 1996)'
_computing_publication_material 'CRYSTALS (Betteridge et al., 2003)'
_computing_structure_refinement 'CRYSTALS (Betteridge et al., 2003)'
_computing_structure_solution 'SIR92 (Altomare et al., 1994)'
_diffrn_ambient_temperature 150
_diffrn_measured_fraction_theta_full 0.998
_diffrn_measured_fraction_theta_max 0.998
_diffrn_measurement_device Area
_diffrn_measurement_device_type 'Oxford Diffraction SuperNova'
_diffrn_measurement_method \w
_diffrn_radiation_monochromator graphite
_diffrn_radiation_type 'Cu K\a'
_diffrn_radiation_wavelength 1.54180
_diffrn_reflns_av_R_equivalents 0.029
_diffrn_reflns_limit_h_max 12
_diffrn_reflns_limit_h_min -12
_diffrn_reflns_limit_k_max 12
_diffrn_reflns_limit_k_min -12
_diffrn_reflns_limit_l_max 46
_diffrn_reflns_limit_l_min -41
_diffrn_reflns_number 42763
_diffrn_reflns_theta_full 76.225
_diffrn_reflns_theta_max 76.225
_diffrn_reflns_theta_min 5.199
_diffrn_standards_number 0
_exptl_absorpt_coefficient_mu 0.808
_exptl_absorpt_correction_T_max 0.98
_exptl_absorpt_correction_T_min 0.84
_exptl_absorpt_correction_type multi-scan
_exptl_absorpt_process_details 'CrysAlis, (Oxford Diffraction, 2002)'
_exptl_crystal_colour clear_pale_colourless
_exptl_crystal_density_diffrn 1.329
_exptl_crystal_density_meas ?
_exptl_crystal_density_method 'not measured'
_exptl_crystal_description lath
_exptl_crystal_F_000 1308.000
_exptl_crystal_size_max 0.160
_exptl_crystal_size_mid 0.080
_exptl_crystal_size_min 0.020
_refine_diff_density_max 0.13
_refine_diff_density_min -0.17
_refine_ls_abs_structure_details 'Flack (1983), 1998 Friedel-pairs'
_refine_ls_abs_structure_Flack 0.04(11)
_refine_ls_extinction_method None
_refine_ls_goodness_of_fit_ref 1.0207
_refine_ls_hydrogen_treatment constr
_refine_ls_matrix_type full
_refine_ls_number_parameters 325
_refine_ls_number_reflns 4186
_refine_ls_number_restraints 301
_refine_ls_R_factor_all 0.0282
_refine_ls_R_factor_gt 0.0267
_refine_ls_shift/su_max 0.0055110
_refine_ls_shift/su_mean 0.0004997
_refine_ls_structure_factor_coef Fsqd
_refine_ls_weighting_details
;
 Method= Modified Sheldrick 
 w=1/[\s^2^(F^2^) + ( 0.04P)^2^ + 0.38P] 
 ,where P=(max(Fo^2^,0) + 2Fc^2^)/3 
;
_refine_ls_weighting_scheme calc
_refine_ls_wR_factor_all 0.0661
_refine_ls_wR_factor_gt 0.0648
_refine_ls_wR_factor_ref 0.0661
_reflns_limit_h_max 0
_reflns_limit_h_min -10
_reflns_limit_k_max 12
_reflns_limit_k_min 0
_reflns_limit_l_max 46
_reflns_limit_l_min -41
_reflns_number_gt 4020
_reflns_number_total 4199
_reflns_threshold_expression I>2.0\s(I)
_oxford_diffrn_Wilson_B_factor 2.98
_oxford_diffrn_Wilson_scale 0.03
_oxford_refine_ls_r_factor_ref 0.0282
_oxford_refine_ls_scale 5.63(7)
_oxford_reflns_number_all 4186
_oxford_reflns_threshold_expression_ref I>-3.0\s(I)
_oxford_structure_analysis_title 005djd13
_cod_data_source_file cs401008v_si_002.cif
_cod_data_source_block 4k
_cod_depositor_comments
;
The following automatic conversions were performed:

'_chemical_melting_point' value 'not measured' was changed to '?' -
the value is undefined or not given.

Automatic conversion script
Id: cif_fix_values 2281 2013-09-26 08:29:07Z andrius 

The following automatic conversions were performed:

'_exptl_crystal_density_meas' value 'not measured' was changed to '?'
- the value is perceived as not measured.

Automatic conversion script
Id: cif_fix_values 3008 2015-01-20 13:52:24Z robertas 
;
_cod_original_sg_symbol_Hall 'P 65 '
_cod_original_sg_symbol_H-M 'P 65 '
_cod_database_code 4509833

loop_
_symmetry_equiv_pos_as_xyz
x,y,z
x-y,x,z+5/6
-y,x-y,z+2/3
-x,-y,z+1/2
-x+y,-x,z+1/3
y,-x+y,z+1/6

loop_
_atom_site_label
_atom_site_type_symbol
_atom_site_fract_x
_atom_site_fract_y
_atom_site_fract_z
_atom_site_U_iso_or_equiv
_atom_site_occupancy
_atom_site_adp_type
_atom_site_refinement_flags_posn
_atom_site_refinement_flags_adp
_atom_site_refinement_flags_occupancy
_atom_site_disorder_assembly
_atom_site_disorder_group
O1 O -0.30340(10) -0.09452(10) -0.58121(5) 0.0337 1.0000 Uani . . . . .
C2 C -0.29314(13) -0.16465(13) -0.60713(6) 0.0272 1.0000 Uani . . . . .
O3 O -0.22147(10) -0.25169(11) -0.60653(5) 0.0353 1.0000 Uani D . . . .
C4 C -0.1758(8) -0.2836(7) -0.57430(16) 0.0350 0.476(13) Uani D . P 1 1
C5 C -0.30524(13) -0.38259(13) -0.54788(6) 0.0342 0.476(13) Uani D . P 1 1
C6 C -0.4228(9) -0.5349(7) -0.55731(13) 0.0325 0.476(13) Uani D . P 1 1
C7 C -0.5359(7) -0.6269(6) -0.53297(17) 0.0353 0.476(13) Uani D . P 1 1
C8 C -0.5317(6) -0.5702(7) -0.49890(13) 0.0382 0.476(13) Uani D . P 1 1
C9 C -0.4117(8) -0.4234(7) -0.48854(10) 0.0434 0.476(13) Uani D . P 1 1
C10 C -0.2966(6) -0.3336(3) -0.51268(12) 0.0382 0.476(13) Uani D . P 1 1
N11 N -0.35032(11) -0.16469(11) -0.64032(5) 0.0265 1.0000 Uani . . . . .
C12 C -0.43707(13) -0.08046(13) -0.64688(6) 0.0267 1.0000 Uani . . . . .
C13 C -0.50761(15) -0.14063(14) -0.68454(6) 0.0321 1.0000 Uani . . . . .
C14 C -0.40125(17) -0.19402(14) -0.70195(6) 0.0342 1.0000 Uani . . . . .
C15 C -0.35252(14) -0.26137(13) -0.67068(6) 0.0282 1.0000 Uani . . . . .
C16 C -0.46936(14) -0.43591(13) -0.66588(6) 0.0276 1.0000 Uani . . . . .
C17 C -0.58369(14) -0.49239(15) -0.63949(6) 0.0332 1.0000 Uani . . . . .
C18 C -0.68376(15) -0.65393(15) -0.63514(6) 0.0378 1.0000 Uani . . . . .
C19 C -0.67090(15) -0.75919(14) -0.65755(6) 0.0363 1.0000 Uani . U . . .
O20 O -0.75844(13) -0.91947(11) -0.65438(6) 0.0518 1.0000 Uani . U . . .
C21 C -0.882(2) -0.9695(19) -0.6302(5) 0.0673 0.31(3) Uani . U P 2 1
C22 C -0.55760(16) -0.70217(14) -0.68539(6) 0.0327 1.0000 Uani . . . . .
C23 C -0.45724(15) -0.54171(14) -0.68903(6) 0.0308 1.0000 Uani . . . . .
O24 O -0.55322(14) -0.81359(11) -0.70673(5) 0.0442 1.0000 Uani . . . . .
C25 C -0.4275(3) -0.75678(18) -0.73212(6) 0.0571 1.0000 Uani . . . . .
N26 N -0.26092(17) -0.05373(13) -0.71930(6) 0.0429 1.0000 Uani . . . . .
O27 O -0.13169(15) 0.00448(12) -0.70493(6) 0.0525 1.0000 Uani . . . . .
O28 O -0.28840(17) -0.00560(14) -0.74735(6) 0.0626 1.0000 Uani . . . . .
C29 C -0.33314(16) 0.09544(14) -0.64483(6) 0.0339 1.0000 Uani . . . . .
C30 C -0.3702(2) 0.18681(18) -0.62657(6) 0.0472 1.0000 Uani . . . . .
C104 C -0.1658(8) -0.2581(7) -0.56802(18) 0.0350 0.524(13) Uani D . P 1 2
C105 C -0.30524(13) -0.38259(13) -0.54788(6) 0.0342 0.524(13) Uani D . P 1 2
C106 C -0.4023(9) -0.5266(7) -0.56359(16) 0.0397 0.524(13) Uani D . P 1 2
C107 C -0.5321(8) -0.6455(6) -0.5441(2) 0.0520 0.524(13) Uani D . P 1 2
C108 C -0.5606(7) -0.6149(8) -0.5092(2) 0.0546 0.524(13) Uani D . P 1 2
C109 C -0.4717(10) -0.4696(9) -0.49409(14) 0.0596 0.524(13) Uani D . P 1 2
C110 C -0.3471(9) -0.3495(5) -0.51418(12) 0.0523 0.524(13) Uani D . P 1 2
C121 C -0.8498(13) -0.9779(8) -0.6210(3) 0.0673 0.69(3) Uani . U P 2 2
H41 H -0.1116 -0.3317 -0.5798 0.0406 0.476(13) Uiso R . P 1 1
H42 H -0.1086 -0.1815 -0.5622 0.0406 0.476(13) Uiso R . P 1 1
H61 H -0.4205 -0.5695 -0.5809 0.0393 0.476(13) Uiso R . P 1 1
H71 H -0.6156 -0.7281 -0.5404 0.0425 0.476(13) Uiso R . P 1 1
H81 H -0.6114 -0.6325 -0.4825 0.0463 0.476(13) Uiso R . P 1 1
H91 H -0.4109 -0.3859 -0.4647 0.0526 0.476(13) Uiso R . P 1 1
H101 H -0.2116 -0.2352 -0.5058 0.0474 0.476(13) Uiso R . P 1 1
H121 H -0.5224 -0.1126 -0.6295 0.0315 1.0000 Uiso R . . . .
H131 H -0.5142 -0.0605 -0.6980 0.0412 1.0000 Uiso R . . . .
H132 H -0.6094 -0.2339 -0.6818 0.0387 1.0000 Uiso R . . . .
H141 H -0.4519 -0.2698 -0.7215 0.0395 1.0000 Uiso R . . . .
H151 H -0.2477 -0.2459 -0.6746 0.0324 1.0000 Uiso R . . . .
H171 H -0.5937 -0.4211 -0.6234 0.0403 1.0000 Uiso R . . . .
H181 H -0.7597 -0.6874 -0.6168 0.0452 1.0000 Uiso R . . . .
H211 H -0.9395 -1.0825 -0.6295 0.1009 0.31(3) Uiso R . P 2 1
H212 H -0.9539 -0.9347 -0.6378 0.1008 0.31(3) Uiso R . P 2 1
H213 H -0.8428 -0.9295 -0.6062 0.1007 0.31(3) Uiso R . P 2 1
H231 H -0.3802 -0.5017 -0.7074 0.0371 1.0000 Uiso R . . . .
H251 H -0.4387 -0.8485 -0.7456 0.0840 1.0000 Uiso R . . . .
H252 H -0.4398 -0.6903 -0.7492 0.0839 1.0000 Uiso R . . . .
H253 H -0.3244 -0.6980 -0.7193 0.0850 1.0000 Uiso R . . . .
H291 H -0.2376 0.1376 -0.6589 0.0427 1.0000 Uiso R . . . .
H301 H -0.3072 0.2977 -0.6264 0.0579 1.0000 Uiso R . . . .
H302 H -0.4656 0.1406 -0.6127 0.0552 1.0000 Uiso R . . . .
H1041 H -0.0868 -0.2897 -0.5703 0.0411 0.524(13) Uiso R . P 1 2
H1042 H -0.1238 -0.1541 -0.5564 0.0411 0.524(13) Uiso R . P 1 2
H1061 H -0.3812 -0.5468 -0.5870 0.0474 0.524(13) Uiso R . P 1 2
H1071 H -0.5961 -0.7469 -0.5543 0.0629 0.524(13) Uiso R . P 1 2
H1081 H -0.6423 -0.6907 -0.4950 0.0644 0.524(13) Uiso R . P 1 2
H1091 H -0.4961 -0.4512 -0.4700 0.0707 0.524(13) Uiso R . P 1 2
H1101 H -0.2909 -0.2443 -0.5055 0.0620 0.524(13) Uiso R . P 1 2
H1211 H -0.8905 -1.0880 -0.6205 0.1005 0.69(3) Uiso R . P 2 2
H1212 H -0.9345 -0.9542 -0.6218 0.1010 0.69(3) Uiso R . P 2 2
H1213 H -0.7815 -0.9275 -0.6000 0.1000 0.69(3) Uiso R . P 2 2

loop_
_atom_site_aniso_label
_atom_site_aniso_U_11
_atom_site_aniso_U_22
_atom_site_aniso_U_33
_atom_site_aniso_U_23
_atom_site_aniso_U_13
_atom_site_aniso_U_12
O1 0.0380(4) 0.0330(4) 0.0254(4) -0.0030(4) -0.0024(4) 0.0141(4)
C2 0.0220(5) 0.0246(5) 0.0293(6) 0.0021(4) 0.0026(4) 0.0074(4)
O3 0.0298(4) 0.0395(5) 0.0401(5) 0.0065(4) 0.0020(4) 0.0199(4)
C4 0.0297(8) 0.0321(13) 0.0373(15) -0.0024(8) -0.0147(11) 0.0110(9)
C5 0.0385(6) 0.0373(6) 0.0337(7) 0.0035(5) -0.0056(5) 0.0242(5)
C6 0.0318(19) 0.0337(19) 0.0259(19) 0.0026(16) 0.0056(14) 0.0117(14)
C7 0.0379(17) 0.0430(17) 0.019(3) 0.0017(16) -0.0016(17) 0.0160(14)
C8 0.048(2) 0.048(2) 0.028(2) 0.0011(19) 0.0055(18) 0.0308(19)
C9 0.061(3) 0.046(2) 0.0265(18) -0.0031(14) -0.0078(16) 0.029(2)
C10 0.048(2) 0.0429(17) 0.0337(18) -0.0023(13) -0.0144(14) 0.0298(14)
N11 0.0312(5) 0.0254(4) 0.0249(5) -0.0011(4) 0.0016(4) 0.0156(4)
C12 0.0296(5) 0.0255(5) 0.0260(6) -0.0008(4) 0.0023(4) 0.0144(4)
C13 0.0391(6) 0.0267(5) 0.0292(7) 0.0007(5) -0.0037(5) 0.0154(5)
C14 0.0519(8) 0.0229(5) 0.0239(6) 0.0001(4) 0.0037(5) 0.0159(5)
C15 0.0340(6) 0.0239(5) 0.0269(6) 0.0002(4) 0.0057(5) 0.0146(5)
C16 0.0321(6) 0.0254(5) 0.0260(6) 0.0027(4) 0.0032(4) 0.0149(5)
C17 0.0330(6) 0.0314(6) 0.0338(7) -0.0012(5) 0.0063(5) 0.0151(5)
C18 0.0298(6) 0.0360(6) 0.0401(8) 0.0044(6) 0.0091(5) 0.0108(5)
C19 0.0341(6) 0.0243(5) 0.0391(7) 0.0025(5) -0.0003(5) 0.0060(5)
O20 0.0504(6) 0.0255(4) 0.0568(7) 0.0033(4) 0.0077(5) 0.0020(4)
C21 0.067(3) 0.0324(11) 0.067(4) 0.0134(19) 0.022(3) -0.0023(17)
C22 0.0442(7) 0.0252(5) 0.0275(6) -0.0004(5) -0.0008(5) 0.0165(5)
C23 0.0415(6) 0.0250(5) 0.0261(6) 0.0037(5) 0.0061(5) 0.0167(5)
O24 0.0692(7) 0.0251(4) 0.0358(5) -0.0006(4) 0.0047(5) 0.0217(4)
C25 0.1050(14) 0.0359(7) 0.0400(8) 0.0066(6) 0.0239(9) 0.0424(9)
N26 0.0693(8) 0.0281(5) 0.0332(7) 0.0064(5) 0.0217(6) 0.0258(6)
O27 0.0597(7) 0.0306(5) 0.0537(7) 0.0028(5) 0.0232(5) 0.0125(5)
O28 0.1068(10) 0.0532(6) 0.0415(6) 0.0230(5) 0.0298(7) 0.0502(7)
C29 0.0413(6) 0.0270(6) 0.0318(7) -0.0022(5) -0.0010(5) 0.0158(5)
C30 0.0646(9) 0.0365(7) 0.0481(9) -0.0102(6) -0.0077(7) 0.0308(7)
C104 0.0297(8) 0.0321(13) 0.0373(15) -0.0024(8) -0.0147(11) 0.0110(9)
C105 0.0385(6) 0.0373(6) 0.0337(7) 0.0035(5) -0.0056(5) 0.0242(5)
C106 0.040(2) 0.0412(19) 0.0331(19) 0.0104(15) 0.0085(15) 0.0165(15)
C107 0.0494(19) 0.057(2) 0.041(3) 0.0141(18) 0.001(2) 0.0205(19)
C108 0.061(2) 0.066(3) 0.050(3) 0.021(2) 0.009(2) 0.041(2)
C109 0.083(3) 0.077(3) 0.038(2) 0.006(2) 0.006(2) 0.054(3)
C110 0.074(3) 0.064(2) 0.039(2) 0.0004(16) -0.0100(19) 0.0501(18)
C121 0.067(3) 0.0324(11) 0.067(4) 0.0134(19) 0.022(3) -0.0023(17)

loop_
_atom_type_symbol
_atom_type_scat_dispersion_real
_atom_type_scat_dispersion_imag
_atom_type_scat_Cromer_Mann_a1
_atom_type_scat_Cromer_Mann_b1
_atom_type_scat_Cromer_Mann_a2
_atom_type_scat_Cromer_Mann_b2
_atom_type_scat_Cromer_Mann_a3
_atom_type_scat_Cromer_Mann_b3
_atom_type_scat_Cromer_Mann_a4
_atom_type_scat_Cromer_Mann_b4
_atom_type_scat_Cromer_Mann_c
_atom_type_scat_source
C 0.0181 0.0091 2.3100 20.8439 1.0200 10.2075 1.5886 0.5687 0.8650 51.6512 0.2156 'International Tables Vol C 4.2.6.8 and 6.1.1.4'
H 0.0000 0.0000 0.4930 10.5109 0.3229 26.1257 0.1402 3.1424 0.0408 57.7998 0.0030 'International Tables Vol C 4.2.6.8 and 6.1.1.4'
N 0.0311 0.0180 12.2126 0.0057 3.1322 9.8933 2.0125 28.9975 1.1663 0.5826 -11.5290 'International Tables Vol C 4.2.6.8 and 6.1.1.4'
O 0.0492 0.0322 3.0485 13.2771 2.2868 5.7011 1.5463 0.3239 0.8670 32.9089 0.2508 'International Tables Vol C 4.2.6.8 and 6.1.1.4'

loop_
_geom_angle_atom_site_label_1
_geom_angle_atom_site_label_2
_geom_angle_atom_site_label_3
_geom_angle
_geom_angle_publ_flag
O1 C2 O3 124.26(12) yes
O1 C2 N11 124.47(11) yes
O3 C2 N11 111.26(10) yes
C2 O3 C4 119.6(3) yes
C2 O3 C104 110.4(3) yes
O3 C4 C5 116.5(5) yes
O3 C4 H41 107.1 no
C5 C4 H41 111.2 no
O3 C4 H42 106.9 no
C5 C4 H42 106.3 no
H41 C4 H42 108.6 no
C4 C5 C6 120.33(6) yes
C4 C5 C10 120.16(6) yes
C6 C5 C10 118.85(6) yes
C5 C6 C7 120.42(6) yes
C5 C6 H61 117.4 no
C7 C6 H61 122.2 no
C6 C7 C8 119.28(6) yes
C6 C7 H71 118.4 no
C8 C7 H71 122.3 no
C7 C8 C9 121.03(6) yes
C7 C8 H81 118.9 no
C9 C8 H81 120.0 no
C8 C9 C10 119.44(6) yes
C8 C9 H91 119.7 no
C10 C9 H91 120.8 no
C5 C10 C9 120.50(6) yes
C5 C10 H101 118.9 no
C9 C10 H101 120.5 no
C2 N11 C12 120.44(10) yes
C2 N11 C15 124.68(10) yes
C12 N11 C15 114.36(9) yes
N11 C12 C13 102.09(9) yes
N11 C12 C29 112.64(10) yes
C13 C12 C29 113.79(10) yes
N11 C12 H121 110.7 no
C13 C12 H121 108.9 no
C29 C12 H121 108.6 no
C12 C13 C14 105.08(10) yes
C12 C13 H131 110.8 no
C14 C13 H131 113.7 no
C12 C13 H132 108.8 no
C14 C13 H132 106.3 no
H131 C13 H132 111.7 no
C13 C14 C15 104.26(10) yes
C13 C14 N26 109.44(10) yes
C15 C14 N26 112.02(12) yes
C13 C14 H141 113.5 no
C15 C14 H141 112.5 no
N26 C14 H141 105.2 no
C14 C15 N11 101.94(9) yes
C14 C15 C16 110.71(10) yes
N11 C15 C16 113.53(9) yes
C14 C15 H151 110.8 no
N11 C15 H151 110.1 no
C16 C15 H151 109.6 no
C15 C16 C17 122.64(10) yes
C15 C16 C23 117.99(10) yes
C17 C16 C23 119.36(11) yes
C16 C17 C18 120.53(12) yes
C16 C17 H171 120.3 no
C18 C17 H171 119.1 no
C17 C18 C19 120.41(12) yes
C17 C18 H181 117.8 no
C19 C18 H181 121.8 no
C18 C19 O20 124.72(13) yes
C18 C19 C22 119.41(11) yes
O20 C19 C22 115.85(12) yes
C19 O20 C21 113.4(8) yes
C19 O20 C121 115.6(3) yes
O20 C21 H211 109.1 no
O20 C21 H212 110.5 no
H211 C21 H212 108.0 no
O20 C21 H213 110.1 no
H211 C21 H213 109.2 no
H212 C21 H213 109.9 no
C19 C22 C23 119.60(11) yes
C19 C22 O24 115.98(11) yes
C23 C22 O24 124.41(12) yes
C16 C23 C22 120.64(12) yes
C16 C23 H231 118.7 no
C22 C23 H231 120.6 no
C22 O24 C25 115.79(10) yes
O24 C25 H251 107.2 no
O24 C25 H252 108.7 no
H251 C25 H252 107.2 no
O24 C25 H253 110.1 no
H251 C25 H253 112.7 no
H252 C25 H253 110.8 no
C14 N26 O27 119.92(12) yes
C14 N26 O28 115.63(14) yes
O27 N26 O28 124.44(13) yes
C12 C29 C30 123.36(13) yes
C12 C29 H291 114.9 no
C30 C29 H291 121.7 no
C29 C30 H301 123.1 no
C29 C30 H302 119.4 no
H301 C30 H302 117.5 no
O3 C104 C105 107.2(4) yes
O3 C104 H1041 106.7 no
C105 C104 H1041 109.4 no
O3 C104 H1042 109.6 no
C105 C104 H1042 111.4 no
H1041 C104 H1042 112.4 no
C104 C105 C106 120.56(6) yes
C104 C105 C110 120.45(6) yes
C106 C105 C110 118.74(6) yes
C105 C106 C107 120.35(6) yes
C105 C106 H1061 119.7 no
C107 C106 H1061 119.9 no
C106 C107 C108 119.37(6) yes
C106 C107 H1071 120.7 no
C108 C107 H1071 119.9 no
C107 C108 C109 121.05(6) yes
C107 C108 H1081 122.5 no
C109 C108 H1081 116.4 no
C108 C109 C110 119.37(6) yes
C108 C109 H1091 119.1 no
C110 C109 H1091 121.5 no
C109 C110 C105 120.40(6) yes
C109 C110 H1101 121.2 no
C105 C110 H1101 118.4 no
O20 C121 H1211 106.8 no
O20 C121 H1212 108.1 no
H1211 C121 H1212 110.6 no
O20 C121 H1213 109.9 no
H1211 C121 H1213 110.6 no
H1212 C121 H1213 110.8 no

loop_
_geom_bond_atom_site_label_1
_geom_bond_atom_site_label_2
_geom_bond_distance
_geom_bond_publ_flag
O1 C2 1.2143(15) yes
C2 O3 1.3525(15) yes
C2 N11 1.3504(16) yes
O3 C4 1.365(8) yes
O3 C104 1.539(8) yes
C4 C5 1.511(5) yes
C4 H41 0.979 no
C4 H42 0.990 no
C5 C6 1.403(4) yes
C5 C10 1.376(4) yes
C6 C7 1.363(4) yes
C6 H61 0.942 no
C7 C8 1.370(4) yes
C7 H71 0.948 no
C8 C9 1.384(4) yes
C8 H81 0.936 no
C9 C10 1.363(4) yes
C9 H91 0.955 no
C10 H101 0.944 no
N11 C12 1.4747(14) yes
N11 C15 1.4641(15) yes
C12 C13 1.5369(17) yes
C12 C29 1.5067(16) yes
C12 H121 0.975 no
C13 C14 1.5265(18) yes
C13 H131 0.960 no
C13 H132 0.966 no
C14 C15 1.5241(18) yes
C14 N26 1.5206(17) yes
C14 H141 0.978 no
C15 C16 1.5235(15) yes
C15 H151 0.974 no
C16 C17 1.3784(17) yes
C16 C23 1.3973(16) yes
C17 C18 1.3967(18) yes
C17 H171 0.960 no
C18 C19 1.380(2) yes
C18 H181 0.938 no
C19 O20 1.3706(14) yes
C19 C22 1.4109(19) yes
O20 C21 1.389(15) yes
O20 C121 1.466(7) yes
C21 H211 0.962 no
C21 H212 0.964 no
C21 H213 0.971 no
C22 C23 1.3860(17) yes
C22 O24 1.3675(15) yes
C23 H231 0.945 no
O24 C25 1.425(2) yes
C25 H251 0.986 no
C25 H252 0.960 no
C25 H253 0.999 no
N26 O27 1.2230(18) yes
N26 O28 1.2253(17) yes
C29 C30 1.3121(19) yes
C29 H291 0.966 no
C30 H301 0.947 no
C30 H302 0.961 no
C104 C105 1.501(5) yes
C104 H1041 0.973 no
C104 H1042 0.989 no
C105 C106 1.378(4) yes
C105 C110 1.402(4) yes
C106 C107 1.421(4) yes
C106 H1061 0.934 no
C107 C108 1.384(4) yes
C107 H1071 0.952 no
C108 C109 1.367(4) yes
C108 H1081 0.937 no
C109 C110 1.414(4) yes
C109 H1091 0.964 no
C110 H1101 0.952 no
C121 H1211 0.948 no
C121 H1212 0.970 no
C121 H1213 0.983 no

loop_
_geom_hbond_atom_site_label_D
_geom_hbond_atom_site_label_H
_geom_hbond_atom_site_label_A
_geom_hbond_site_symmetry_A
_geom_hbond_angle_DHA
_geom_hbond_distance_DH
_geom_hbond_distance_HA
_geom_hbond_distance_DA
_geom_hbond_publ_flag
C10 H101 C21 6_655 146.1(5) 0.944 2.599 3.423(6) yes
C21 H211 O3 1_445 125.1(4) 0.962 2.560 3.211(6) yes
C121 H211 O3 1_445 131.7(17) 1.014 2.560 3.322(6) yes
C23 H231 O1 2_554 152.97(3) 0.945 2.364 3.235(6) yes
C104 H1042 O27 6_555 168.99(13) 0.989 2.564 3.540(6) yes
